data_2020174
loop_
_publ_author_name
'Depmeier, W.'
'Werk, M.L.'
'Schmid, H.'
'Setter, N.'

_publ_section_title
;
 Structure of cubic aluminate sodalite, Sr8 (Al12 O24) (Cr O4)2
;
_journal_name_full 'Acta Crystallographica C (39,1983-)'
_journal_page_first 2251
_journal_page_last 2255
_journal_volume 43
_journal_year 1987
_chemical_formula_sum 'Al6 Cr O16 Sr4'
_chemical_name_systematic 'Sr4 (Cr Al6 O16)'
_space_group_IT_number 217
_symmetry_space_group_name_Hall 'I -4 2 3'
_symmetry_space_group_name_H-M 'I -4 3 m'
_cell_angle_alpha 90
_cell_angle_beta 90
_cell_angle_gamma 90
_cell_formula_units_Z 2
_cell_length_a 9.427
_cell_length_b 9.427
_cell_length_c 9.427
_cell_volume 837.762
_citation_journal_id_ASTM ACSCEE
_cod_data_source_file Depmeier_ACSCEE_1987_1840.cif
_cod_data_source_block Al6Cr1O16Sr4
_cod_original_cell_volume 837.7618
_cod_original_formula_sum 'Al6 Cr1 O16 Sr4'
_cod_database_code 2020174

loop_
_symmetry_equiv_pos_as_xyz
x,y,z
y,-x,-z
-x,-y,z
-y,x,-z
x,-y,-z
-y,-x,z
-x,y,-z
y,x,z
z,x,y
x,-z,-y
-z,-x,y
-x,z,-y
z,-x,-y
-x,-z,y
-z,x,-y
x,z,y
y,z,x
y,-z,-x
-z,-y,x
-y,z,-x
z,y,x
-y,-z,x
-z,y,-x
z,-y,-x
x+1/2,y+1/2,z+1/2
y+1/2,-x+1/2,-z+1/2
-x+1/2,-y+1/2,z+1/2
-y+1/2,x+1/2,-z+1/2
x+1/2,-y+1/2,-z+1/2
-y+1/2,-x+1/2,z+1/2
-x+1/2,y+1/2,-z+1/2
y+1/2,x+1/2,z+1/2
z+1/2,x+1/2,y+1/2
x+1/2,-z+1/2,-y+1/2
-z+1/2,-x+1/2,y+1/2
-x+1/2,z+1/2,-y+1/2
z+1/2,-x+1/2,-y+1/2
-x+1/2,-z+1/2,y+1/2
-z+1/2,x+1/2,-y+1/2
x+1/2,z+1/2,y+1/2
y+1/2,z+1/2,x+1/2
y+1/2,-z+1/2,-x+1/2
-z+1/2,-y+1/2,x+1/2
-y+1/2,z+1/2,-x+1/2
z+1/2,y+1/2,x+1/2
-y+1/2,-z+1/2,x+1/2
-z+1/2,y+1/2,-x+1/2
z+1/2,-y+1/2,-x+1/2

loop_
_atom_site_label
_atom_site_type_symbol
_atom_site_fract_x
_atom_site_fract_y
_atom_site_fract_z
_atom_site_occupancy
_atom_site_U_iso_or_equiv
Cr1 Cr+6 0 0 0 1 0.0
O2 O-2 0.625 0.375 0.464 0.3333 0.0
O1 O-2 0.1595 0.1595 0.4982 1 0.0
Al1 Al+3 0.25 0.5 0 1 0.0
Sr1 Sr+2 0.2476 0.2476 0.2476 1 0.0
